data_4300521
loop_
_publ_author_name
'Habermehl, Nicolle C.'
'Angus, Patricia M.'
'Kilah, Nathan L.'
'Nor\'en, Lasse'
'Rae, A. David'
'Willis, Anthony C.'
'S. Bruce Wild '

_publ_section_title
;
Asymmetric Transformation of a Double-Stranded, Dicopper(I) Helicate
Containing Achiral Bis(Bidentate) Schiff-Bases
;
_journal_name_full 'Inorganic Chemistry'
_journal_paper_doi 10.1021/ic051478c
_journal_year 2006
_chemical_absolute_configuration .
_chemical_formula_moiety ' C28 H28 Cu2 N8, 2(F6 P) '
_chemical_formula_sum 'C28 H28 Cu2 F12 N8 P2'
_chemical_formula_weight 893.60
_space_group_IT_number 14
_symmetry_cell_setting monoclinic
_symmetry_space_group_name_Hall '-P 2ybc'
_symmetry_space_group_name_H-M 'P 1 21/c 1'
_cell_angle_alpha 90
_cell_angle_beta 109.9056(8)
_cell_angle_gamma 90
_cell_formula_units_Z 4
_cell_length_a 14.9178(2)
_cell_length_b 11.6683(2)
_cell_length_c 21.4158(3)
_cell_measurement_temperature 200
_cell_volume 3505.03(9)
_diffrn_ambient_temperature 200
_exptl_crystal_density_diffrn 1.693
_cod_depositor_comments
;
The following automatic conversions were performed:
'_symmetry_cell_setting' value 'Monoclinic' changed to 'monoclinic'
according to '/home/saulius/struct/CIF-dictionaries/cif_core.dic'
dictionary named 'cif_core.dic' version 2.4.1 from 2010-06-29.

Automatic conversion script
Id: cif_fix_enum 1527 2010-12-29 10:47:43Z saulius 
;
_cod_original_sg_symbol_H-M 'P 21/c'
_cod_original_formula_sum ' C28 H28 Cu2 F12 N8 P2 '
_cod_database_code 4300521

loop_
_symmetry_equiv_pos_as_xyz
x,y,z
-x,-y,-z
-x,y+1/2,-z+1/2
x,-y+1/2,z+1/2

loop_
_atom_site_label
_atom_site_type_symbol
_atom_site_fract_x
_atom_site_fract_y
_atom_site_fract_z
_atom_site_U_iso_or_equiv
_atom_site_occupancy
_atom_site_adp_type
_atom_site_refinement_flags_posn
_atom_site_refinement_flags_adp
_atom_site_refinement_flags_occupancy
_atom_site_disorder_assembly
_atom_site_disorder_group
_atom_site_attached_hydrogens
Cu1 Cu 0.28777(2) 0.04624(3) 0.698379(18) 0.0417 1.0000 Uani . . . . . .
Cu2 Cu 0.18306(2) 0.19610(3) 0.548897(18) 0.0390 1.0000 Uani . . . . . .
P1 P 0.37448(6) 0.62880(7) 0.61104(4) 0.0446 1.0000 Uani . . . . . .
P2 P 0.13036(6) 0.50959(8) 0.83017(4) 0.0459 1.0000 Uani . . . . . .
F1 F 0.46945(16) 0.69827(18) 0.64886(11) 0.0762 1.0000 Uani . . . . . .
F2 F 0.42999(12) 0.56490(17) 0.56883(9) 0.0545 1.0000 Uani . . . . . .
F3 F 0.4088(2) 0.5324(2) 0.66551(12) 0.0930 1.0000 Uani . . . . . .
F4 F 0.31927(19) 0.6938(2) 0.65138(13) 0.0924 1.0000 Uani . . . . . .
F5 F 0.34504(19) 0.7267(2) 0.55605(12) 0.0891 1.0000 Uani . . . . . .
F6 F 0.28286(15) 0.5576(2) 0.57232(15) 0.1026 1.0000 Uani . . . . . .
F7 F 0.20102(16) 0.5925(2) 0.88284(10) 0.0767 1.0000 Uani . . . . . .
F8 F 0.21055(16) 0.4122(2) 0.85101(12) 0.0851 1.0000 Uani . . . . . .
F9 F 0.09054(15) 0.46349(19) 0.88567(9) 0.0665 1.0000 Uani . . . . . .
F10 F 0.05029(16) 0.6050(2) 0.80931(12) 0.0822 1.0000 Uani . . . . . .
F11 F 0.17050(15) 0.5527(3) 0.77476(10) 0.0873 1.0000 Uani . . . . . .
F12 F 0.06126(16) 0.4244(2) 0.77778(11) 0.0813 1.0000 Uani . . . . . .
N1 N 0.41460(16) 0.0586(2) 0.68376(11) 0.0367 1.0000 Uani . . . . . .
N2 N 0.29945(16) 0.2194(2) 0.70066(11) 0.0360 1.0000 Uani . . . . . .
N3 N 0.10995(16) 0.2697(2) 0.60053(12) 0.0381 1.0000 Uani . . . . . .
N4 N 0.08212(16) 0.2873(2) 0.47148(12) 0.0401 1.0000 Uani . . . . . .
N5 N 0.28442(17) -0.0268(2) 0.78570(12) 0.0421 1.0000 Uani . . . . . .
N6 N 0.16832(15) -0.0461(2) 0.66057(11) 0.0369 1.0000 Uani . . . . . .
N7 N 0.20762(15) 0.02821(19) 0.53728(10) 0.0338 1.0000 Uani . . . . . .
N8 N 0.30791(15) 0.21254(19) 0.53003(11) 0.0352 1.0000 Uani . . . . . .
C1 C 0.4731(2) -0.0234(3) 0.67625(15) 0.0506 1.0000 Uani . . . . . .
C2 C 0.5613(2) 0.0015(4) 0.67088(16) 0.0618 1.0000 Uani . . . . . .
C3 C 0.5898(2) 0.1126(4) 0.67238(18) 0.0673 1.0000 Uani . . . . . .
C4 C 0.5305(2) 0.1985(3) 0.67951(16) 0.0560 1.0000 Uani . . . . . .
C5 C 0.44331(19) 0.1682(3) 0.68546(13) 0.0382 1.0000 Uani . . . . . .
C6 C 0.3764(2) 0.2538(3) 0.69347(14) 0.0402 1.0000 Uani . . . . . .
C7 C 0.2321(2) 0.3029(3) 0.70987(15) 0.0471 1.0000 Uani . . . . . .
C8 C 0.1304(2) 0.2649(3) 0.67272(15) 0.0464 1.0000 Uani . . . . . .
C9 C 0.0331(2) 0.3186(3) 0.56444(16) 0.0456 1.0000 Uani . . . . . .
C10 C 0.0137(2) 0.3301(3) 0.49317(16) 0.0443 1.0000 Uani . . . . . .
C11 C -0.0672(2) 0.3832(3) 0.45090(19) 0.0606 1.0000 Uani . . . . . .
C12 C -0.0762(3) 0.3969(3) 0.3848(2) 0.0678 1.0000 Uani . . . . . .
C13 C -0.0049(3) 0.3593(3) 0.36334(17) 0.0598 1.0000 Uani . . . . . .
C14 C 0.0735(2) 0.3036(3) 0.40802(15) 0.0487 1.0000 Uani . . . . . .
C15 C 0.3422(2) -0.0157(3) 0.84866(15) 0.0522 1.0000 Uani . . . . . .
C16 C 0.3252(3) -0.0699(3) 0.90067(16) 0.0614 1.0000 Uani . . . . . .
C17 C 0.2464(3) -0.1386(3) 0.88882(18) 0.0682 1.0000 Uani . . . . . .
C18 C 0.1857(3) -0.1508(3) 0.82393(16) 0.0586 1.0000 Uani . . . . . .
C19 C 0.2067(2) -0.0937(3) 0.77425(15) 0.0421 1.0000 Uani . . . . . .
C20 C 0.1454(2) -0.1012(3) 0.70440(14) 0.0413 1.0000 Uani . . . . . .
C21 C 0.10172(19) -0.0525(3) 0.59207(13) 0.0398 1.0000 Uani . . . . . .
C22 C 0.1523(2) -0.0726(2) 0.54275(14) 0.0403 1.0000 Uani . . . . . .
C23 C 0.28149(19) 0.0121(2) 0.52154(13) 0.0362 1.0000 Uani . . . . . .
C24 C 0.33501(18) 0.1113(2) 0.51208(13) 0.0353 1.0000 Uani . . . . . .
C25 C 0.4065(2) 0.1017(3) 0.48501(16) 0.0519 1.0000 Uani . . . . . .
C26 C 0.4531(2) 0.1999(3) 0.47686(18) 0.0612 1.0000 Uani . . . . . .
C27 C 0.4267(2) 0.3031(3) 0.49537(18) 0.0579 1.0000 Uani . . . . . .
C28 C 0.3534(2) 0.3062(3) 0.52168(16) 0.0486 1.0000 Uani . . . . . .
H11 H 0.4526(2) -0.1052(3) 0.67446(15) 0.0595 1.0000 Uiso R . . . . .
H21 H 0.6036(2) -0.0618(4) 0.66595(16) 0.0749 1.0000 Uiso R . . . . .
H31 H 0.6529(2) 0.1317(4) 0.66835(18) 0.0826 1.0000 Uiso R . . . . .
H41 H 0.5497(2) 0.2807(3) 0.68039(16) 0.0676 1.0000 Uiso R . . . . .
H61 H 0.3908(2) 0.3375(3) 0.69332(14) 0.0471 1.0000 Uiso R . . . . .
H71 H 0.2417(2) 0.3095(3) 0.75827(15) 0.0567 1.0000 Uiso R . . . . .
H72 H 0.2436(2) 0.3790(3) 0.69253(15) 0.0567 1.0000 Uiso R . . . . .
H81 H 0.0853(2) 0.3167(3) 0.68464(15) 0.0582 1.0000 Uiso R . . . . .
H82 H 0.1216(2) 0.1845(3) 0.68577(15) 0.0582 1.0000 Uiso R . . . . .
H91 H -0.0134(2) 0.3487(3) 0.58485(16) 0.0552 1.0000 Uiso R . . . . .
H111 H -0.1182(2) 0.4110(3) 0.46775(19) 0.0671 1.0000 Uiso R . . . . .
H121 H -0.1343(3) 0.4341(3) 0.3530(2) 0.0712 1.0000 Uiso R . . . . .
H131 H -0.0089(3) 0.3715(3) 0.31624(17) 0.0650 1.0000 Uiso R . . . . .
H141 H 0.1250(2) 0.2750(3) 0.39198(15) 0.0565 1.0000 Uiso R . . . . .
H151 H 0.3999(2) 0.0340(3) 0.85840(15) 0.0596 1.0000 Uiso R . . . . .
H161 H 0.3702(3) -0.0593(3) 0.94707(16) 0.0692 1.0000 Uiso R . . . . .
H171 H 0.2334(3) -0.1788(3) 0.92605(18) 0.0802 1.0000 Uiso R . . . . .
H181 H 0.1275(3) -0.2000(3) 0.81326(16) 0.0695 1.0000 Uiso R . . . . .
H201 H 0.0863(2) -0.1490(3) 0.69124(14) 0.0486 1.0000 Uiso R . . . . .
H211 H 0.05617(19) -0.1170(3) 0.58873(13) 0.0464 1.0000 Uiso R . . . . .
H212 H 0.06565(19) 0.0213(3) 0.58087(13) 0.0464 1.0000 Uiso R . . . . .
H221 H 0.1963(2) -0.1395(2) 0.55772(14) 0.0473 1.0000 Uiso R . . . . .
H222 H 0.1039(2) -0.0896(2) 0.49825(14) 0.0473 1.0000 Uiso R . . . . .
H231 H 0.30258(19) -0.0673(2) 0.51574(13) 0.0424 1.0000 Uiso R . . . . .
H251 H 0.4242(2) 0.0253(3) 0.47158(16) 0.0654 1.0000 Uiso R . . . . .
H261 H 0.5055(2) 0.1956(3) 0.45770(18) 0.0784 1.0000 Uiso R . . . . .
H271 H 0.4595(2) 0.3753(3) 0.49001(18) 0.0720 1.0000 Uiso R . . . . .
H281 H 0.3341(2) 0.3820(3) 0.53492(16) 0.0594 1.0000 Uiso R . . . . .

loop_
_atom_site_aniso_label
_atom_site_aniso_U_11
_atom_site_aniso_U_22
_atom_site_aniso_U_33
_atom_site_aniso_U_23
_atom_site_aniso_U_13
_atom_site_aniso_U_12
Cu1 0.03609(18) 0.0425(2) 0.0462(2) -0.00013(17) 0.01376(15) -0.01003(16)
Cu2 0.03618(18) 0.03901(19) 0.0451(2) -0.00280(17) 0.01813(15) 0.00509(16)
P1 0.0500(4) 0.0413(4) 0.0454(4) 0.0012(4) 0.0201(4) 0.0036(4)
P2 0.0412(4) 0.0601(5) 0.0378(4) 0.0003(4) 0.0154(3) 0.0000(4)
F1 0.0750(14) 0.0606(13) 0.0815(15) -0.0226(12) 0.0118(12) -0.0107(11)
F2 0.0471(10) 0.0644(12) 0.0555(11) -0.0085(9) 0.0220(9) 0.0028(9)
F3 0.147(2) 0.0641(15) 0.0792(16) 0.0306(12) 0.0533(16) 0.0143(15)
F4 0.1122(19) 0.0877(17) 0.1038(19) -0.0212(15) 0.0711(16) 0.0110(15)
F5 0.1061(18) 0.0797(16) 0.0792(16) 0.0352(13) 0.0285(14) 0.0416(14)
F6 0.0429(11) 0.110(2) 0.159(3) -0.0616(19) 0.0401(14) -0.0195(13)
F7 0.0840(15) 0.0754(15) 0.0588(13) -0.0011(11) 0.0087(11) -0.0303(12)
F8 0.0759(15) 0.1018(19) 0.0754(15) 0.0050(13) 0.0227(12) 0.0361(14)
F9 0.0773(13) 0.0781(14) 0.0542(12) -0.0028(10) 0.0356(10) -0.0166(11)
F10 0.0708(14) 0.0839(16) 0.0906(17) 0.0133(13) 0.0256(12) 0.0305(12)
F11 0.0597(12) 0.154(2) 0.0529(12) 0.0274(14) 0.0250(10) -0.0094(14)
F12 0.0752(14) 0.1054(19) 0.0613(13) -0.0329(13) 0.0207(11) -0.0190(13)
N1 0.0344(11) 0.0421(13) 0.0311(12) -0.0005(10) 0.0080(10) 0.0004(11)
N2 0.0361(12) 0.0407(13) 0.0302(12) -0.0050(10) 0.0097(10) -0.0030(10)
N3 0.0329(12) 0.0380(13) 0.0450(14) -0.0058(11) 0.0154(11) 0.0011(10)
N4 0.0379(12) 0.0342(13) 0.0445(14) -0.0030(11) 0.0094(11) -0.0002(10)
N5 0.0401(13) 0.0453(14) 0.0370(13) -0.0015(11) 0.0081(11) -0.0073(11)
N6 0.0332(11) 0.0387(13) 0.0375(12) -0.0011(11) 0.0102(10) -0.0052(10)
N7 0.0352(12) 0.0348(13) 0.0285(11) -0.0007(9) 0.0073(9) -0.0011(10)
N8 0.0339(11) 0.0367(13) 0.0351(12) 0.0012(10) 0.0121(10) -0.0005(10)
C1 0.0511(18) 0.062(2) 0.0359(16) 0.0012(15) 0.0110(14) 0.0147(16)
C2 0.0468(19) 0.097(3) 0.0436(19) 0.0077(19) 0.0177(16) 0.025(2)
C3 0.0392(18) 0.113(4) 0.054(2) 0.017(2) 0.0218(16) 0.007(2)
C4 0.0410(17) 0.074(2) 0.054(2) 0.0104(18) 0.0179(15) -0.0117(17)
C5 0.0342(14) 0.0484(18) 0.0294(14) 0.0022(12) 0.0076(12) -0.0055(12)
C6 0.0450(16) 0.0384(16) 0.0344(15) -0.0016(13) 0.0098(13) -0.0094(14)
C7 0.0528(18) 0.0481(18) 0.0411(16) -0.0097(15) 0.0168(14) 0.0054(15)
C8 0.0454(17) 0.0566(19) 0.0435(17) -0.0055(15) 0.0235(14) 0.0054(14)
C9 0.0337(14) 0.0433(18) 0.061(2) -0.0091(15) 0.0174(14) 0.0043(13)
C10 0.0355(15) 0.0378(16) 0.0527(19) -0.0056(14) 0.0059(14) 0.0018(12)
C11 0.0466(18) 0.051(2) 0.071(2) -0.0079(18) 0.0016(17) 0.0081(16)
C12 0.062(2) 0.049(2) 0.067(3) 0.0016(18) -0.0109(19) 0.0094(18)
C13 0.072(2) 0.0440(19) 0.0467(19) 0.0064(16) -0.0021(17) 0.0000(18)
C14 0.0556(18) 0.0400(16) 0.0456(18) -0.0006(15) 0.0109(14) -0.0052(15)
C15 0.0475(17) 0.061(2) 0.0403(18) -0.0020(15) 0.0050(14) -0.0112(16)
C16 0.069(2) 0.068(2) 0.0359(18) 0.0020(16) 0.0033(16) -0.0083(19)
C17 0.087(3) 0.068(2) 0.045(2) 0.0119(18) 0.0170(19) -0.016(2)
C18 0.066(2) 0.059(2) 0.048(2) 0.0052(17) 0.0166(17) -0.0215(18)
C19 0.0458(16) 0.0386(16) 0.0391(16) 0.0005(13) 0.0111(13) -0.0089(13)
C20 0.0402(15) 0.0406(16) 0.0406(16) -0.0009(13) 0.0105(13) -0.0119(13)
C21 0.0347(14) 0.0446(16) 0.0365(15) 0.0012(13) 0.0076(12) -0.0094(13)
C22 0.0425(15) 0.0373(16) 0.0382(16) -0.0028(12) 0.0100(13) -0.0068(13)
C23 0.0383(15) 0.0352(15) 0.0326(14) -0.0016(12) 0.0088(12) 0.0062(12)
C24 0.0327(14) 0.0417(16) 0.0303(14) 0.0023(12) 0.0094(11) 0.0069(12)
C25 0.0464(17) 0.062(2) 0.056(2) 0.0044(16) 0.0274(15) 0.0095(16)
C26 0.0483(18) 0.077(3) 0.070(2) 0.016(2) 0.0362(18) 0.0081(18)
C27 0.0491(18) 0.063(2) 0.068(2) 0.0178(19) 0.0282(17) -0.0029(17)
C28 0.0492(17) 0.0421(17) 0.0572(19) 0.0036(15) 0.0217(15) -0.0010(15)

loop_
_geom_bond_atom_site_label_1
_geom_bond_site_symmetry_1
_geom_bond_atom_site_label_2
_geom_bond_site_symmetry_2
_geom_bond_distance
_geom_bond_publ_flag
Cu1 . N1 . 2.025(2) yes
Cu1 . N2 . 2.028(2) yes
Cu1 . N5 . 2.071(2) yes
Cu1 . N6 . 2.002(2) yes
Cu2 . N3 . 1.993(2) yes
Cu2 . N4 . 2.109(2) yes
Cu2 . N7 . 2.024(2) yes
Cu2 . N8 . 2.045(2) yes
P1 . F1 . 1.593(2) yes
P1 . F2 . 1.6027(19) yes
P1 . F3 . 1.575(2) yes
P1 . F4 . 1.576(2) yes
P1 . F5 . 1.592(2) yes
P1 . F6 . 1.573(2) yes
P2 . F7 . 1.584(2) yes
P2 . F8 . 1.599(2) yes
P2 . F9 . 1.592(2) yes
P2 . F10 . 1.582(2) yes
P2 . F11 . 1.582(2) yes
P2 . F12 . 1.588(2) yes
N1 . C1 . 1.341(4) yes
N1 . C5 . 1.344(4) yes
N2 . C6 . 1.273(3) yes
N2 . C7 . 1.459(4) yes
N3 . C8 . 1.471(4) yes
N3 . C9 . 1.279(4) yes
N4 . C10 . 1.353(4) yes
N4 . C14 . 1.335(4) yes
N5 . C15 . 1.336(4) yes
N5 . C19 . 1.348(4) yes
N6 . C20 . 1.276(4) yes
N6 . C21 . 1.467(3) yes
N7 . C22 . 1.464(3) yes
N7 . C23 . 1.271(3) yes
N8 . C24 . 1.346(3) yes
N8 . C28 . 1.331(4) yes
C1 . C2 . 1.390(5) yes
C1 . H11 . 1.000 no
C2 . C3 . 1.361(6) yes
C2 . H21 . 1.000 no
C3 . C4 . 1.378(5) yes
C3 . H31 . 1.000 no
C4 . C5 . 1.396(4) yes
C4 . H41 . 1.000 no
C5 . C6 . 1.463(4) yes
C6 . H61 . 1.000 no
C7 . C8 . 1.521(4) yes
C7 . H71 . 1.000 no
C7 . H72 . 1.000 no
C8 . H81 . 1.000 no
C8 . H82 . 1.000 no
C9 . C10 . 1.460(4) yes
C9 . H91 . 1.000 no
C10 . C11 . 1.384(4) yes
C11 . C12 . 1.386(6) yes
C11 . H111 . 1.000 no
C12 . C13 . 1.367(5) yes
C12 . H121 . 1.000 no
C13 . C14 . 1.394(5) yes
C13 . H131 . 1.000 no
C14 . H141 . 1.000 no
C15 . C16 . 1.378(5) yes
C15 . H151 . 1.000 no
C16 . C17 . 1.372(5) yes
C16 . H161 . 1.000 no
C17 . C18 . 1.384(5) yes
C17 . H171 . 1.000 no
C18 . C19 . 1.379(4) yes
C18 . H181 . 1.000 no
C19 . C20 . 1.467(4) yes
C20 . H201 . 1.000 no
C21 . C22 . 1.511(4) yes
C21 . H211 . 1.000 no
C21 . H212 . 1.000 no
C22 . H221 . 1.000 no
C22 . H222 . 1.000 no
C23 . C24 . 1.459(4) yes
C23 . H231 . 1.000 no
C24 . C25 . 1.381(4) yes
C25 . C26 . 1.381(5) yes
C25 . H251 . 1.000 no
C26 . C27 . 1.367(5) yes
C26 . H261 . 1.000 no
C27 . C28 . 1.390(4) yes
C27 . H271 . 1.000 no
C28 . H281 . 1.000 no
